data_4064020
loop_
_publ_author_name
'Marwitz, Adam J. V.'
'Jenkins, Jesse T.'
'Zakharov, Lev N.'
'Liu, Shih-Yuan'

_publ_section_title
;
 Cationic 1,2-Azaborine Adducts of Trimethylphosphine, Triphenylphosphine
 oxide, and Pyridine-N-oxide.
;
_journal_issue 1
_journal_name_full Organometallics
_journal_page_first 52
_journal_page_last 54
_journal_paper_doi 10.1021/om101083p
_journal_volume 30
_journal_year 2011
_chemical_formula_sum 'C12 H14 B F3 N2 O4 S'
_chemical_formula_weight 350.12
_chemical_name_systematic
;

 ?

;
_space_group_IT_number 14
_symmetry_cell_setting monoclinic
_symmetry_space_group_name_Hall '-P 2ybc'
_symmetry_space_group_name_H-M 'P 1 21/c 1'
_atom_sites_solution_hydrogens geom
_atom_sites_solution_primary direct
_atom_sites_solution_secondary difmap
_audit_creation_method SHELXLTL
_cell_angle_alpha 90.00
_cell_angle_beta 96.612(2)
_cell_angle_gamma 90.00
_cell_formula_units_Z 4
_cell_length_a 9.6415(13)
_cell_length_b 9.9617(14)
_cell_length_c 16.668(2)
_cell_measurement_reflns_used 2705
_cell_measurement_temperature 173(2)
_cell_measurement_theta_max 22.25
_cell_measurement_theta_min 2.39
_cell_volume 1590.2(4)
_computing_cell_refinement 'Bruker SMART'
_computing_data_collection 'Bruker SMART'
_computing_data_reduction 'Bruker SAINT'
_computing_molecular_graphics 'Bruker SHELXTL'
_computing_publication_material 'Bruker SHELXTL'
_computing_structure_refinement 'Bruker SHELXTL'
_computing_structure_solution 'Bruker SHELXTL'
_diffrn_ambient_temperature 173(2)
_diffrn_measured_fraction_theta_full 0.989
_diffrn_measured_fraction_theta_max 0.989
_diffrn_measurement_device_type 'CCD area detector'
_diffrn_measurement_method 'phi and omega scans'
_diffrn_radiation_monochromator graphite
_diffrn_radiation_source 'fine-focus sealed tube'
_diffrn_radiation_type MoK\a
_diffrn_radiation_wavelength 0.71073
_diffrn_reflns_av_R_equivalents 0.0393
_diffrn_reflns_av_sigmaI/netI 0.0358
_diffrn_reflns_limit_h_max 12
_diffrn_reflns_limit_h_min -12
_diffrn_reflns_limit_k_max 12
_diffrn_reflns_limit_k_min -12
_diffrn_reflns_limit_l_max 21
_diffrn_reflns_limit_l_min -20
_diffrn_reflns_number 14940
_diffrn_reflns_theta_full 27.00
_diffrn_reflns_theta_max 27.00
_diffrn_reflns_theta_min 2.13
_exptl_absorpt_coefficient_mu 0.254
_exptl_absorpt_correction_T_max 0.9557
_exptl_absorpt_correction_T_min 0.9232
_exptl_absorpt_correction_type multi-scan
_exptl_absorpt_process_details SADABS
_exptl_crystal_colour colorless
_exptl_crystal_density_diffrn 1.462
_exptl_crystal_density_method 'not measured'
_exptl_crystal_description block
_exptl_crystal_F_000 720
_exptl_crystal_size_max 0.32
_exptl_crystal_size_mid 0.26
_exptl_crystal_size_min 0.18
_refine_diff_density_max 0.280
_refine_diff_density_min -0.269
_refine_diff_density_rms 0.043
_refine_ls_extinction_method none
_refine_ls_goodness_of_fit_ref 1.015
_refine_ls_hydrogen_treatment refall
_refine_ls_matrix_type full
_refine_ls_number_parameters 264
_refine_ls_number_reflns 3448
_refine_ls_number_restraints 0
_refine_ls_restrained_S_all 1.015
_refine_ls_R_factor_all 0.0688
_refine_ls_R_factor_gt 0.0433
_refine_ls_shift/su_max 0.000
_refine_ls_shift/su_mean 0.000
_refine_ls_structure_factor_coef Fsqd
_refine_ls_weighting_details 'calc w=1/[\s^2^(Fo^2^)+(0.0489P)^2^+0.4955P] where P=(Fo^2^+2Fc^2^)/3'
_refine_ls_weighting_scheme calc
_refine_ls_wR_factor_gt 0.0976
_refine_ls_wR_factor_ref 0.1137
_reflns_number_gt 2465
_reflns_number_total 3448
_reflns_threshold_expression >2sigma(I)
_cod_data_source_file om101083p_si_004.cif
_cod_data_source_block liu27
_cod_depositor_comments
;
The following automatic conversions were performed:

'_symmetry_cell_setting' value 'Monoclinic' changed to 'monoclinic'
according to /home/saulius/struct/CIF-dictionaries/cif_core.dic
dictionary named 'cif_core.dic' version 2.4.1 from 2010-06-29.

Automatic conversion script
Id: cif_fix_values 1715 2011-07-08 13:25:40Z adriana 
;
_cod_original_cell_volume 1590.3(4)
_cod_original_sg_symbol_H-M P2(1)/c
_cod_database_code 4064020

loop_
_symmetry_equiv_pos_as_xyz
'x, y, z'
'-x, y+1/2, -z+1/2'
'-x, -y, -z'
'x, -y-1/2, z-1/2'

loop_
_atom_site_label
_atom_site_type_symbol
_atom_site_fract_x
_atom_site_fract_y
_atom_site_fract_z
_atom_site_U_iso_or_equiv
_atom_site_adp_type
_atom_site_occupancy
_atom_site_symmetry_multiplicity
_atom_site_calc_flag
S1 S 0.68049(6) 0.19798(6) 0.11544(3) 0.04344(18) Uani 1 1 d
O1 O 0.99093(15) 1.00544(15) 0.22867(9) 0.0424(4) Uani 1 1 d
O2 O 0.81717(16) 0.2574(2) 0.12324(12) 0.0684(5) Uani 1 1 d
O3 O 0.6684(2) 0.06934(17) 0.07736(10) 0.0659(5) Uani 1 1 d
O4 O 0.60931(16) 0.21071(17) 0.18594(9) 0.0510(4) Uani 1 1 d
N1 N 0.78452(17) 0.90454(17) 0.26487(10) 0.0373(4) Uani 1 1 d
N2 N 1.10064(17) 0.99968(17) 0.18209(10) 0.0352(4) Uani 1 1 d
F1 F 0.58147(17) 0.43347(14) 0.07207(10) 0.0760(5) Uani 1 1 d
F2 F 0.44895(14) 0.27217(16) 0.02937(10) 0.0748(5) Uani 1 1 d
F3 F 0.63165(18) 0.31308(16) -0.02667(9) 0.0741(5) Uani 1 1 d
B1 B 0.8915(2) 0.8994(2) 0.21354(15) 0.0361(5) Uani 1 1 d
C1 C 0.6810(2) 0.8096(3) 0.25596(16) 0.0475(6) Uani 1 1 d
C2 C 0.6779(2) 0.7119(3) 0.19976(16) 0.0509(6) Uani 1 1 d
C3 C 0.7829(2) 0.7017(2) 0.14800(15) 0.0477(6) Uani 1 1 d
C4 C 0.8913(2) 0.7903(2) 0.15227(14) 0.0399(5) Uani 1 1 d
C5 C 0.7808(3) 1.0061(3) 0.32890(15) 0.0464(6) Uani 1 1 d
C6 C 0.8656(3) 0.9661(3) 0.40668(17) 0.0570(7) Uani 1 1 d
C7 C 1.0931(2) 1.0756(2) 0.11562(14) 0.0401(5) Uani 1 1 d
C8 C 1.2044(2) 1.0742(2) 0.07170(15) 0.0446(5) Uani 1 1 d
C9 C 1.3203(2) 0.9978(2) 0.09715(15) 0.0436(6) Uani 1 1 d
C10 C 1.3221(2) 0.9215(2) 0.16575(14) 0.0446(5) Uani 1 1 d
C11 C 1.2099(2) 0.9236(2) 0.20864(14) 0.0409(5) Uani 1 1 d
C12 C 0.5807(2) 0.3084(2) 0.04388(15) 0.0450(5) Uani 1 1 d
H1 H 0.615(3) 0.818(2) 0.2899(17) 0.062(8) Uiso 1 1 d
H2 H 0.606(3) 0.653(2) 0.1983(14) 0.053(7) Uiso 1 1 d
H3 H 0.782(2) 0.630(2) 0.1111(14) 0.046(7) Uiso 1 1 d
H4 H 0.958(2) 0.778(2) 0.1189(14) 0.040(6) Uiso 1 1 d
H5A H 0.688(3) 1.026(2) 0.3348(13) 0.047(6) Uiso 1 1 d
H5B H 0.814(2) 1.089(2) 0.3095(15) 0.052(7) Uiso 1 1 d
H6A H 0.829(3) 0.882(3) 0.4268(17) 0.072(9) Uiso 1 1 d
H6B H 0.958(3) 0.949(3) 0.3987(17) 0.079(9) Uiso 1 1 d
H6C H 0.863(3) 1.040(3) 0.4456(16) 0.061(8) Uiso 1 1 d
H7 H 1.012(2) 1.125(2) 0.1048(13) 0.042(6) Uiso 1 1 d
H8 H 1.199(2) 1.126(2) 0.0250(15) 0.056(7) Uiso 1 1 d
H9 H 1.393(2) 0.998(2) 0.0676(14) 0.047(7) Uiso 1 1 d
H10 H 1.397(2) 0.864(2) 0.1847(14) 0.052(7) Uiso 1 1 d
H11 H 1.200(2) 0.875(2) 0.2546(15) 0.049(7) Uiso 1 1 d

loop_
_atom_site_aniso_label
_atom_site_aniso_U_11
_atom_site_aniso_U_22
_atom_site_aniso_U_33
_atom_site_aniso_U_23
_atom_site_aniso_U_13
_atom_site_aniso_U_12
S1 0.0381(3) 0.0544(4) 0.0375(3) -0.0065(3) 0.0032(2) 0.0135(2)
O1 0.0411(8) 0.0455(9) 0.0441(9) -0.0083(7) 0.0205(7) -0.0093(6)
O2 0.0294(8) 0.1068(15) 0.0686(13) -0.0112(11) 0.0041(8) 0.0081(9)
O3 0.1015(15) 0.0497(10) 0.0468(11) -0.0060(8) 0.0098(10) 0.0230(10)
O4 0.0467(9) 0.0704(11) 0.0368(9) -0.0050(8) 0.0093(7) 0.0126(8)
N1 0.0303(9) 0.0470(10) 0.0351(10) 0.0077(8) 0.0058(7) 0.0011(7)
N2 0.0345(9) 0.0391(10) 0.0338(10) -0.0045(7) 0.0117(7) -0.0042(7)
F1 0.0889(12) 0.0429(8) 0.0927(13) -0.0069(8) -0.0044(10) 0.0090(8)
F2 0.0468(8) 0.0855(11) 0.0851(12) 0.0296(9) -0.0223(8) -0.0131(8)
F3 0.0949(12) 0.0779(11) 0.0521(10) 0.0154(8) 0.0195(9) 0.0021(9)
B1 0.0327(12) 0.0395(13) 0.0358(13) 0.0073(10) 0.0034(10) 0.0007(10)
C1 0.0308(11) 0.0636(16) 0.0477(15) 0.0201(13) 0.0032(10) -0.0010(11)
C2 0.0365(12) 0.0555(15) 0.0584(16) 0.0134(13) -0.0044(11) -0.0126(11)
C3 0.0487(13) 0.0420(13) 0.0489(15) 0.0018(11) -0.0090(11) -0.0026(11)
C4 0.0391(12) 0.0409(12) 0.0396(13) 0.0038(10) 0.0039(10) 0.0011(9)
C5 0.0417(13) 0.0578(16) 0.0420(14) 0.0027(11) 0.0144(11) 0.0099(11)
C6 0.0599(18) 0.0684(19) 0.0426(15) -0.0027(14) 0.0055(13) 0.0071(14)
C7 0.0369(12) 0.0411(12) 0.0430(13) 0.0044(10) 0.0081(10) 0.0017(9)
C8 0.0478(13) 0.0485(14) 0.0392(13) 0.0054(11) 0.0125(11) -0.0033(10)
C9 0.0363(12) 0.0511(14) 0.0457(14) -0.0118(11) 0.0143(10) -0.0041(10)
C10 0.0383(12) 0.0498(14) 0.0453(14) -0.0055(11) 0.0035(10) 0.0048(10)
C11 0.0433(12) 0.0432(13) 0.0361(13) 0.0004(10) 0.0037(10) 0.0002(10)
C12 0.0429(12) 0.0445(13) 0.0472(14) -0.0006(11) 0.0042(10) -0.0037(10)

loop_
_atom_type_symbol
_atom_type_description
_atom_type_scat_dispersion_real
_atom_type_scat_dispersion_imag
_atom_type_scat_source
C C 0.0033 0.0016 'International Tables Vol C Tables 4.2.6.8 and 6.1.1.4'
H H 0.0000 0.0000 'International Tables Vol C Tables 4.2.6.8 and 6.1.1.4'
B B 0.0013 0.0007 'International Tables Vol C Tables 4.2.6.8 and 6.1.1.4'
N N 0.0061 0.0033 'International Tables Vol C Tables 4.2.6.8 and 6.1.1.4'
O O 0.0106 0.0060 'International Tables Vol C Tables 4.2.6.8 and 6.1.1.4'
F F 0.0171 0.0103 'International Tables Vol C Tables 4.2.6.8 and 6.1.1.4'
S S 0.1246 0.1234 'International Tables Vol C Tables 4.2.6.8 and 6.1.1.4'

loop_
_geom_angle_atom_site_label_1
_geom_angle_atom_site_label_2
_geom_angle_atom_site_label_3
_geom_angle
O3 S1 O4 114.91(11)
O3 S1 O2 115.92(12)
O4 S1 O2 114.22(11)
O3 S1 C12 103.98(11)
O4 S1 C12 102.57(10)
O2 S1 C12 102.76(11)
N2 O1 B1 114.28(15)
C1 N1 B1 118.8(2)
C1 N1 C5 118.3(2)
B1 N1 C5 122.86(19)
C11 N2 C7 124.28(19)
C11 N2 O1 117.64(17)
C7 N2 O1 118.00(17)
N1 B1 O1 112.82(19)
N1 B1 C4 119.8(2)
O1 B1 C4 127.4(2)
C2 C1 N1 122.1(2)
C2 C1 H1 122.6(17)
N1 C1 H1 115.3(17)
C1 C2 C3 121.2(2)
C1 C2 H2 116.3(16)
C3 C2 H2 122.5(16)
C4 C3 C2 121.5(2)
C4 C3 H3 118.3(14)
C2 C3 H3 120.1(14)
C3 C4 B1 116.6(2)
C3 C4 H4 118.4(14)
B1 C4 H4 125.0(14)
N1 C5 C6 112.7(2)
N1 C5 H5A 109.0(14)
C6 C5 H5A 113.6(14)
N1 C5 H5B 108.2(15)
C6 C5 H5B 110.7(15)
H5A C5 H5B 102.0(19)
C5 C6 H6A 109.8(16)
C5 C6 H6B 111.0(18)
H6A C6 H6B 106(2)
C5 C6 H6C 108.6(15)
H6A C6 H6C 112(2)
H6B C6 H6C 109(2)
N2 C7 C8 117.8(2)
N2 C7 H7 115.2(14)
C8 C7 H7 127.0(14)
C7 C8 C9 120.0(2)
C7 C8 H8 118.0(15)
C9 C8 H8 122.0(15)
C10 C9 C8 119.7(2)
C10 C9 H9 121.2(15)
C8 C9 H9 119.1(15)
C11 C10 C9 119.6(2)
C11 C10 H10 117.0(14)
C9 C10 H10 123.4(14)
N2 C11 C10 118.7(2)
N2 C11 H11 114.8(14)
C10 C11 H11 126.5(15)
F2 C12 F3 107.1(2)
F2 C12 F1 106.70(19)
F3 C12 F1 107.02(19)
F2 C12 S1 112.45(16)
F3 C12 S1 112.44(16)
F1 C12 S1 110.76(16)

loop_
_geom_bond_atom_site_label_1
_geom_bond_atom_site_label_2
_geom_bond_distance
S1 O3 1.4288(18)
S1 O4 1.4331(16)
S1 O2 1.4368(18)
S1 C12 1.815(2)
O1 N2 1.383(2)
O1 B1 1.429(3)
N1 C1 1.371(3)
N1 B1 1.414(3)
N1 C5 1.474(3)
N2 C11 1.332(3)
N2 C7 1.337(3)
F1 C12 1.331(3)
F2 C12 1.316(3)
F3 C12 1.326(3)
B1 C4 1.492(3)
C1 C2 1.349(4)
C1 H1 0.91(3)
C2 C3 1.408(4)
C2 H2 0.91(2)
C3 C4 1.363(3)
C3 H3 0.94(2)
C4 H4 0.90(2)
C5 C6 1.505(4)
C5 H5A 0.94(2)
C5 H5B 0.96(2)
C6 H6A 0.99(3)
C6 H6B 0.93(3)
C6 H6C 0.98(3)
C7 C8 1.367(3)
C7 H7 0.92(2)
C8 C9 1.378(3)
C8 H8 0.93(2)
C9 C10 1.372(3)
C9 H9 0.90(2)
C10 C11 1.364(3)
C10 H10 0.95(2)
C11 H11 0.92(2)

loop_
_geom_torsion_atom_site_label_1
_geom_torsion_atom_site_label_2
_geom_torsion_atom_site_label_3
_geom_torsion_atom_site_label_4
_geom_torsion
B1 O1 N2 C11 -85.5(2)
B1 O1 N2 C7 97.7(2)
C1 N1 B1 O1 179.08(18)
C5 N1 B1 O1 -2.2(3)
C1 N1 B1 C4 -1.2(3)
C5 N1 B1 C4 177.53(19)
N2 O1 B1 N1 177.08(16)
N2 O1 B1 C4 -2.6(3)
B1 N1 C1 C2 -0.1(3)
C5 N1 C1 C2 -178.9(2)
N1 C1 C2 C3 0.9(4)
C1 C2 C3 C4 -0.3(4)
C2 C3 C4 B1 -0.9(3)
N1 B1 C4 C3 1.7(3)
O1 B1 C4 C3 -178.6(2)
C1 N1 C5 C6 93.1(3)
B1 N1 C5 C6 -85.6(3)
C11 N2 C7 C8 0.5(3)
O1 N2 C7 C8 177.14(18)
N2 C7 C8 C9 -1.0(3)
C7 C8 C9 C10 1.2(3)
C8 C9 C10 C11 -0.9(3)
C7 N2 C11 C10 -0.2(3)
O1 N2 C11 C10 -176.87(18)
C9 C10 C11 N2 0.4(3)
O3 S1 C12 F2 60.0(2)
O4 S1 C12 F2 -59.97(19)
O2 S1 C12 F2 -178.74(17)
O3 S1 C12 F3 -60.99(19)
O4 S1 C12 F3 178.99(16)
O2 S1 C12 F3 60.22(18)
O3 S1 C12 F1 179.33(17)
O4 S1 C12 F1 59.31(19)
O2 S1 C12 F1 -59.46(19)

loop_
_cod_related_entry_id
_cod_related_entry_database
_cod_related_entry_code
1 ChemSpider 30659649
